data_1522357
loop_
_publ_author_name
'Lawson, A.C.jr.'
'Williams, A.'
'Huber, J.G.'
'Roof, R.B.jr.'

_publ_section_title
;
 Magnetic structure of U Pt
;
_journal_name_full 'Journal of the Less-Common Metals'
_journal_page_first 113
_journal_page_last 122
_journal_volume 120
_journal_year 1986
_chemical_formula_sum 'Pt U'
_space_group_IT_number 63
_symmetry_space_group_name_Hall '-C 2c 2'
_symmetry_space_group_name_H-M 'C m c m'
_cell_angle_alpha 90
_cell_angle_beta 90
_cell_angle_gamma 90
_cell_formula_units_Z 4
_cell_length_a 3.703
_cell_length_b 10.792
_cell_length_c 4.391
_cell_volume 175.477
_citation_journal_id_ASTM JCOMAH
_cod_data_source_file Lawson_JCOMAH_1986_1867.cif
_cod_data_source_block Pt1U1
_cod_original_cell_volume 175.4765
_cod_original_formula_sum 'Pt1 U1'
_cod_database_code 1522357

loop_
_symmetry_equiv_pos_as_xyz
x,y,z
-x,-y,z+1/2
x,-y,-z
-x,y,-z+1/2
-x,-y,-z
x,y,-z-1/2
-x,y,z
x,-y,z-1/2
x+1/2,y+1/2,z
-x+1/2,-y+1/2,z+1/2
x+1/2,-y+1/2,-z
-x+1/2,y+1/2,-z+1/2
-x+1/2,-y+1/2,-z
x+1/2,y+1/2,-z-1/2
-x+1/2,y+1/2,z
x+1/2,-y+1/2,z-1/2

loop_
_atom_site_label
_atom_site_type_symbol
_atom_site_fract_x
_atom_site_fract_y
_atom_site_fract_z
_atom_site_occupancy
_atom_site_U_iso_or_equiv
U1 U 0 0.138 0.25 1 0.0
Pt1 Pt 0 0.4111 0.25 1 0.0
